data_4003258
loop_
_publ_author_name
'Turrina, Alessandro'
'Garcia, Raquel'
'Cox, Paul A.'
'Casci, John L.'
'Wright, Paul A.'

_publ_section_title
;
 Retrosynthetic Co-Templating Method for the Preparation of
 Silicoaluminophosphate Molecular Sieves
;
_journal_issue 14
_journal_name_full 'Chemistry of Materials'
_journal_page_first 4998
_journal_paper_doi 10.1021/acs.chemmater.6b01676
_journal_volume 28
_journal_year 2016
_chemical_formula_moiety 'Al12 Si3.6 P8.4 O48'
_chemical_formula_sum 'Al12 O48 P8.4 Si3.6'
_chemical_formula_weight 1453.03
_chemical_name_common 'SAPO GME calcined dehydrated'
_space_group_IT_number 163
_space_group_name_Hall '-P 3 2c'
_space_group_name_H-M_alt 'P -3 1 c'
_symmetry_cell_setting trigonal
_symmetry_space_group_name_Hall '-P 3 2c'
_symmetry_space_group_name_H-M 'P -3 1 c'
_audit_creation_date 2015-03-24T18:25
_audit_creation_method 'from EXP file using GSAS2CIF'
_audit_update_record ' 2015-03-24T18:25  Initial CIF as created by GSAS2CIF'
_cell_angle_alpha 90.0
_cell_angle_beta 90.0
_cell_angle_gamma 120.0
_cell_formula_units_Z 1
_cell_length_a 13.8077(5)
_cell_length_b 13.8077
_cell_length_c 9.9138(5)
_cell_measurement_temperature 295
_cell_volume 1636.87(10)
_computing_structure_refinement GSAS
_diffrn_ambient_temperature 295
_diffrn_detector 'Linear PSD'
_diffrn_radiation_polarisn_ratio 0.55
_diffrn_radiation_probe x-ray
_diffrn_radiation_wavelength 1.54056
_diffrn_source X-ray
_exptl_absorpt_coefficient_mu 5.163
_exptl_absorpt_correction_T_max 1.00000
_exptl_absorpt_correction_T_min 1.00000
_exptl_absorpt_process_details
;   GSAS Absorption/surface roughness correction: function number 0
 No correction is applied.
;
_exptl_crystal_density_diffrn 1.474
_exptl_crystal_F_000 716.4
_pd_block_id 2015-03-24T18:25|SAPO-GME_calcined|Stoe_STADI_P01
_pd_calc_method 'Rietveld Refinement'
_pd_char_colour white
_pd_instr_location ' ?'
_pd_meas_2theta_range_inc 0.01
_pd_meas_2theta_range_max 79.99
_pd_meas_2theta_range_min 3.0
_pd_meas_number_of_points 7700
_pd_phase_name 'from C:/gsas/PhD/GME/S819_calc_2/START.cif'
_pd_proc_2theta_range_inc 0.01
_pd_proc_2theta_range_max 79.99
_pd_proc_2theta_range_min 3.0
_pd_proc_info_datetime 2015-03-24T18:25:11
_pd_proc_info_excluded_regions ' ?'
_pd_proc_ls_background_function
;   GSAS Background function number 1 with 26 terms.
 Shifted Chebyshev function of 1st kind
      1:    570.812     2:   -456.631     3:    113.012     4:    74.2735    
      5:   -69.2110     6:   -59.4437     7:    114.538     8:   -75.7571    
      9:  -0.181507    10:    52.1859    11:   -44.2113    12:   -7.51942    
     13:    40.8125    14:   -48.4212    15:    27.2336    16:  -0.859033    
     17:   -13.3135    18:    6.59384    19:    6.87684    20:   -14.1414    
     21:    2.57431    22:    8.56599    23:   -14.9832    24:    10.1854    
     25:   -2.81875    26:   -1.94199    
;
_pd_proc_ls_peak_cutoff 0.00100
_pd_proc_ls_profile_function
;
 CW Profile function number 4 with  16 terms
 Pseudovoigt profile coefficients as parameterized in
 P. Thompson, D.E. Cox & J.B. Hastings (1987). J. Appl. Cryst.,20,79-83.
 Asymmetry correction of L.W. Finger, D.E. Cox & A. P. Jephcoat (1994).
 J. Appl. Cryst.,27,892-900.
 Microstrain broadening by P.W. Stephens,  (1999). J. Appl. Cryst.,32,281-289.
 #1(GU)   = 1463.700 #2(GV)   = -361.109 #3(GW)   =   41.893
 #4(GP)   =    0.000 #5(LX)   =   13.016 #6(ptec) =     0.00
 #7(trns) =     0.00 #8(shft) =  -2.5346 #9(sfec) =     0.00
 #10(S/L) =   0.0169 #11(H/L) =   0.0212 #12(eta) =   0.0000
 #13(S400 ) =  0.0E+00 #14(S004 ) =  9.9E-02
 #15(S202 ) = -5.7E-02 #16(S211 ) =  0.0E+00
 Peak tails are ignored  where the intensity is below 0.0010 times the peak
   Aniso. broadening axis   0.0   0.0   1.0
;
_pd_proc_ls_prof_R_factor 0.0413
_pd_proc_ls_prof_wR_expected 0.0385
_pd_proc_ls_prof_wR_factor 0.0534
_pd_proc_number_of_points 7700
_pd_spec_mounting ' ?'
_refine_ls_goodness_of_fit_all 1.41
_refine_ls_matrix_type full
_refine_ls_number_parameters 52
_refine_ls_number_restraints 8
_refine_ls_R_Fsqd_factor 0.06231
_refine_ls_shift/su_max 0.04
_refine_ls_shift/su_mean 0.01
_reflns_d_resolution_high 1.200
_reflns_d_resolution_low 11.958
_reflns_limit_h_max 10
_reflns_limit_h_min 0
_reflns_limit_k_max 5
_reflns_limit_k_min 0
_reflns_limit_l_max 8
_reflns_limit_l_min -8
_reflns_number_total 342
_cod_data_source_file cm6b01676_si_001.cif
_cod_data_source_block SAPO-GME_calcined_publ
_cod_depositor_comments
;
The following automatic conversions were performed:

data item '_geom_angle_publ_flag' value 'N' was changed to 'n' in
accordance with the
/home/saulius/struct/COD-crude-data/automatic-downloads/DataCite-retrospective/ACS/depositions/lib/dictionaries/cif_core.dic
dictionary named 'cif_core.dic' version 2.4.2 last updated on
2011-04-26 (30 times).

data item '_geom_bond_publ_flag' value 'N' was changed to 'n' in
accordance with the
/home/saulius/struct/COD-crude-data/automatic-downloads/DataCite-retrospective/ACS/depositions/lib/dictionaries/cif_core.dic
dictionary named 'cif_core.dic' version 2.4.2 last updated on
2011-04-26 (28 times).

Automatic conversion script
Id: cif_fix_values 6909 2019-04-08 15:41:33Z antanas 
;
_cod_original_cell_volume 1636.86(15)
_cod_original_formula_sum 'Al12 O48 P8.40 Si3.60'
_cod_database_code 4003258
_gsas_exptl_extinct_corr_t_min 1.00000
_gsas_exptl_extinct_corr_t_max 1.00000

loop_
_symmetry_equiv_pos_site_id
_symmetry_equiv_pos_as_xyz
1 +x,+y,+z
2 -y,x-y,+z
3 y-x,-x,+z
4 +y,+x,+z+1/2
5 -x,y-x,+z+1/2
6 x-y,-y,+z+1/2
-1 -x,-y,-z
-2 +y,y-x,-z
-3 x-y,+x,-z
-4 -y,-x,-z+1/2
-5 +x,x-y,-z+1/2
-6 y-x,+y,-z+1/2

loop_
_atom_site_type_symbol
_atom_site_label
_atom_site_fract_x
_atom_site_fract_y
_atom_site_fract_z
_atom_site_occupancy
_atom_site_thermal_displace_type
_atom_site_U_iso_or_equiv
_atom_site_symmetry_multiplicity
Al Al1 0.4409(6) 0.1069(6) 0.0852(7) 1.0 Uiso 0.0156(12) 12
O O1 0.7710(6) 0.2000(7) 0.0498(11) 1.0 Uiso 0.0129(21) 12
O O2 0.5575(7) 0.4158(8) 0.0646(11) 1.0 Uiso 0.0129(21) 12
O O3 0.4114(7) 0.0758(8) 0.2540(9) 1.0 Uiso 0.0129(21) 12
O O4 0.3597(7) 0.3389(11) -0.0151(11) 1.0 Uiso 0.0129(21) 12
P P1 -0.4343(4) -0.1000(4) 0.5959(4) 0.7 Uiso 0.0156(12) 12
Si Si1 -0.4343(4) -0.1000(4) 0.5959(4) 0.3 Uiso 0.0156(12) 12

loop_
_atom_type_symbol
_atom_type_number_in_cell
_atom_type_scat_dispersion_real
_atom_type_scat_dispersion_imag
_atom_type_scat_Cromer_Mann_a1
_atom_type_scat_Cromer_Mann_a2
_atom_type_scat_Cromer_Mann_a3
_atom_type_scat_Cromer_Mann_a4
_atom_type_scat_Cromer_Mann_b1
_atom_type_scat_Cromer_Mann_b2
_atom_type_scat_Cromer_Mann_b3
_atom_type_scat_Cromer_Mann_b4
_atom_type_scat_Cromer_Mann_c
_atom_type_scat_source
Al 12.0 0.000 0.000 6.42020 3.03870 1.90020 0.74260 1.59360 31.5472 1.96460 85.0886 1.11510 International_Tables_Vol_C
O 48.0 0.000 0.000 3.04850 13.2771 2.28680 5.70110 1.54630 0.32390 0.86700 32.9089 0.25080 International_Tables_Vol_C
P 8.4 0.000 0.000 6.43450 1.90670 4.17910 27.1570 1.78000 0.52600 1.49080 68.1645 1.11490 International_Tables_Vol_C
Si 3.6 0.000 0.000 6.29150 2.43860 3.03530 32.3337 1.98910 0.67850 1.54100 81.6937 1.14070 International_Tables_Vol_C

loop_
_geom_angle_atom_site_label_1
_geom_angle_atom_site_label_2
_geom_angle_atom_site_label_3
_geom_angle
_geom_angle_site_symmetry_1
_geom_angle_site_symmetry_3
_geom_angle_publ_flag
O1 Al1 O2 109.2(6) 3_665 2_655 n
O1 Al1 O3 107.5(7) 3_665 1_555 n
O1 Al1 O4 117.2(5) 3_665 -2_555 n
O2 Al1 O3 105.6(7) 2_655 1_555 n
O2 Al1 O4 116.4(6) 2_655 -2_555 n
O3 Al1 O4 99.4(7) 1_555 -2_555 n
Al1 O1 P1 150.1(8) 2_655 6_654 n
Al1 O1 Si1 150.1(8) 2_655 6_654 n
P1 O1 Si1 0.0 6_654 6_654 n
Al1 O2 P1 142.5(6) 3_665 5_554 n
Al1 O2 Si1 142.5(6) 3_665 5_554 n
P1 O2 Si1 0.0 5_554 5_554 n
Al1 O3 P1 153.6(7) 1_555 -1_556 n
Al1 O3 Si1 153.6(7) 1_555 -1_556 n
P1 O3 Si1 0.0 -1_556 -1_556 n
Al1 O4 P1 136.7(10) -3_555 5_554 n
Al1 O4 Si1 136.7(10) -3_555 5_554 n
P1 O4 Si1 0.0 5_554 5_554 n
O1 P1 O2 98.6(5) 6_455 5_555 n
O1 P1 O3 113.7(5) 6_455 -1_556 n
O1 P1 O4 96.6(6) 6_455 5_555 n
O2 P1 O3 110.5(5) 5_555 -1_556 n
O2 P1 O4 110.3(6) 5_555 5_555 n
O3 P1 O4 123.6(7) -1_556 5_555 n
O1 Si1 O2 98.6(5) 6_455 5_555 n
O1 Si1 O3 113.7(5) 6_455 -1_556 n
O1 Si1 O4 96.6(6) 6_455 5_555 n
O2 Si1 O3 110.5(5) 5_555 -1_556 n
O2 Si1 O4 110.3(6) 5_555 5_555 n
O3 Si1 O4 123.6(7) -1_556 5_555 n

loop_
_geom_bond_atom_site_label_1
_geom_bond_atom_site_label_2
_geom_bond_distance
_geom_bond_site_symmetry_2
_geom_bond_publ_flag
Al1 O1 1.808(12) 3_665 n
Al1 O2 1.799(12) 2_655 n
Al1 O3 1.724(7) 1_555 n
Al1 O4 1.758(14) -2_555 n
Al1 P1 3.058(7) -6_555 n
Al1 Si1 3.058(7) -6_555 n
O1 Al1 1.808(12) 2_655 n
O1 P1 1.490(8) 6_654 n
O1 Si1 1.490(8) 6_654 n
O2 Al1 1.799(12) 3_665 n
O2 P1 1.530(8) 5_554 n
O2 Si1 1.530(8) 5_554 n
O3 Al1 1.724(7) 1_555 n
O3 P1 1.524(7) -1_556 n
O3 Si1 1.524(7) -1_556 n
O4 Al1 1.758(14) -3_555 n
O4 P1 1.530(8) 5_554 n
O4 Si1 1.530(8) 5_554 n
P1 Al1 3.058(7) -6_555 n
P1 O1 1.490(8) 6_455 n
P1 O2 1.530(8) 5_555 n
P1 O3 1.524(7) -1_556 n
P1 O4 1.530(8) 5_555 n
Si1 Al1 3.058(7) -6_555 n
Si1 O1 1.490(8) 6_455 n
Si1 O2 1.530(8) 5_555 n
Si1 O3 1.524(7) -1_556 n
Si1 O4 1.530(8) 5_555 n
